data_4104214
loop_
_publ_author_name
'Tomasz Kaczorowski'
'Iwona Justyniak'
'Teodozja Lipi\'nska'
'Janusz Lipkowski'
'Janusz Lewi\'nski'

_publ_contact_author
;
   Prof. Janusz Lewi\'nski,
   Department of Chemistry
   Warsaw University of Technology
   Noakowskiego 3,
   PL-00-664 Warszawa
   Poland
;
_publ_contact_author_email lewin@ch.pw.edu.pl
_publ_contact_author_fax '048 22 2347279'
_publ_contact_author_phone '048 22 2347315'
_publ_section_title
;
 Metal Complexes of Cinchonine as Chiral Building Blocks: A Strategy for
 the Construction of Nanotubular Architectures and Helical Coordination
 Polymers
;
_journal_name_full 'Journal of the American Chemical Society'
_journal_page_first 5393
_journal_page_last 5395
_journal_paper_doi 10.1021/ja8098867
_journal_volume 131
_journal_year 2009
_chemical_formula_sum 'C43 H53 Al N4 O3'
_chemical_formula_weight 700.87
_chemical_name_systematic
;
 ?
;
_space_group_IT_number 152
_symmetry_cell_setting trigonal
_symmetry_space_group_name_Hall 'P 31 2"'
_symmetry_space_group_name_H-M 'P 31 2 1'
_atom_sites_solution_hydrogens geom
_atom_sites_solution_primary direct
_atom_sites_solution_secondary difmap
_audit_creation_method SHELXL-97
_cell_angle_alpha 90.00
_cell_angle_beta 90.00
_cell_angle_gamma 120.00
_cell_formula_units_Z 6
_cell_length_a 19.1799(12)
_cell_length_b 19.1799(12)
_cell_length_c 22.4360(8)
_cell_measurement_reflns_used 5300
_cell_measurement_temperature 100(2)
_cell_measurement_theta_max 21.261
_cell_measurement_theta_min 1.358
_cell_volume 7147.7(7)
_computing_cell_refinement 'Denzo & Scalepak (Otwinowski, Minor, 1997)'
_computing_data_collection 'Collect (Nonius B.V. 1998)'
_computing_data_reduction 'Denzo & Scalepak (Otwinowski, Minor, 1997)'
_computing_molecular_graphics
;
DIAMOND v2.1 (Brandenburg, 1999)
Ortep-3 for Windows, L.J.Farrugia (1997) J.Appl.Cryst. 30, 565,
ORTEP III (Burnett, Johnson, 1996)
;
_computing_publication_material
;
SHELXL-97 (Sheldrick, 1997),
;
_computing_structure_refinement 'SHELXL-97 (Sheldrick, 1997)'
_computing_structure_solution 'SHELXS-97 (Sheldrick, 1990)'
_diffrn_ambient_temperature 100(2)
_diffrn_measured_fraction_theta_full 0.989
_diffrn_measured_fraction_theta_max 0.989
_diffrn_measurement_details
;
  193 frames, \w rotation 1.8\% per frame (288s per frame)
  21 frames, \w rotation 1.8\% per frame (288s per frame) 
  21 frames, \w rotation 1.8\% per frame (288s per frame) 
;
_diffrn_measurement_device '\k-geometry diffractometr'
_diffrn_measurement_device_type 'Nonius Kappa-CCD'
_diffrn_measurement_method 'area detector \w scans'
_diffrn_radiation_monochromator graphite
_diffrn_radiation_source 'fine-focus sealed tube'
_diffrn_radiation_type MoK\a
_diffrn_radiation_wavelength 0.71073
_diffrn_reflns_av_R_equivalents 0.0573
_diffrn_reflns_av_sigmaI/netI 0.0671
_diffrn_reflns_limit_h_max 18
_diffrn_reflns_limit_h_min -18
_diffrn_reflns_limit_k_max 15
_diffrn_reflns_limit_k_min -15
_diffrn_reflns_limit_l_max 21
_diffrn_reflns_limit_l_min -21
_diffrn_reflns_number 8565
_diffrn_reflns_theta_full 20.78
_diffrn_reflns_theta_max 20.78
_diffrn_reflns_theta_min 3.45
_exptl_absorpt_coefficient_mu 0.078
_exptl_absorpt_correction_type multi-scan
_exptl_absorpt_process_details 'Scalepak (Otwinowski, Minor, 1997)'
_exptl_crystal_colour colorless
_exptl_crystal_density_diffrn 0.977
_exptl_crystal_density_method 'not measured'
_exptl_crystal_description prism
_exptl_crystal_F_000 2256
_exptl_crystal_size_max 0.42
_exptl_crystal_size_mid 0.30
_exptl_crystal_size_min 0.18
_refine_diff_density_max 0.427
_refine_diff_density_min -0.316
_refine_diff_density_rms 0.069
_refine_ls_abs_structure_details 'Flack H D (1983), Acta Cryst. A39, 876-881'
_refine_ls_abs_structure_Flack -0.4(6)
_refine_ls_extinction_method none
_refine_ls_goodness_of_fit_ref 1.084
_refine_ls_hydrogen_treatment constr
_refine_ls_matrix_type full
_refine_ls_number_parameters 434
_refine_ls_number_reflns 4291
_refine_ls_number_restraints 8
_refine_ls_restrained_S_all 1.129
_refine_ls_R_factor_all 0.1052
_refine_ls_R_factor_gt 0.0853
_refine_ls_shift/su_max 0.010
_refine_ls_shift/su_mean 0.001
_refine_ls_structure_factor_coef Fsqd
_refine_ls_weighting_details 'calc w=1/[\s^2^(Fo^2^)+(0.1996P)^2^+0.0000P] where P=(Fo^2^+2Fc^2^)/3'
_refine_ls_weighting_scheme calc
_refine_ls_wR_factor_gt 0.2106
_refine_ls_wR_factor_ref 0.2216
_reflns_number_gt 3381
_reflns_number_total 4291
_reflns_threshold_expression I>2\s(I)
_cod_data_source_file ja8098867_si_002.cif
_cod_data_source_block shelxl
_cod_database_code 4104214

loop_
_symmetry_equiv_pos_as_xyz
'x, y, z'
'-y, x-y, z+1/3'
'-x+y, -x, z+2/3'
'x-y, -y, -z+2/3'
'-x, -x+y, -z+1/3'
'y, x, -z'

loop_
_atom_site_label
_atom_site_type_symbol
_atom_site_fract_x
_atom_site_fract_y
_atom_site_fract_z
_atom_site_U_iso_or_equiv
_atom_site_adp_type
_atom_site_occupancy
_atom_site_symmetry_multiplicity
_atom_site_calc_flag
_atom_site_refinement_flags
_atom_site_disorder_assembly
_atom_site_disorder_group
C1 C 0.0000 0.6494 0.1667 0.085(4) Uani 1 2 d S A 1
H1A H -0.0512 0.6408 0.1506 0.128 Uiso 0.50 1 calc PR A 1
H1B H 0.0444 0.6886 0.1419 0.128 Uiso 0.50 1 calc PR A 1
H1C H 0.0068 0.6698 0.2075 0.128 Uiso 0.50 1 calc PR A 1
C2 C 0.1605(5) 0.5870(5) 0.1632(3) 0.062(2) Uani 1 1 d . B 1
H2 H 0.1924 0.6409 0.1826 0.081 Uiso 1 1 calc R B 1
C3 C 0.2101(6) 0.5470(6) 0.1683(3) 0.058(2) Uani 1 1 d . B 1
C4 C 0.1740(7) 0.4666(7) 0.1816(4) 0.085(3) Uani 1 1 d . B 1
H4 H 0.1178 0.4357 0.1888 0.111 Uiso 1 1 calc R B 1
C5 C 0.2242(12) 0.4303(9) 0.1845(5) 0.110(4) Uani 1 1 d . B 1
H5 H 0.1979 0.3738 0.1906 0.143 Uiso 1 1 calc R B 1
C6 C 0.3400(8) 0.5485(9) 0.1676(4) 0.090(3) Uani 1 1 d . B 1
C7 C 0.4231(10) 0.5892(13) 0.1639(4) 0.114(5) Uani 1 1 d . B 1
H7 H 0.4512 0.5603 0.1677 0.148 Uiso 1 1 calc R B 1
C8 C 0.4651(8) 0.6703(11) 0.1547(4) 0.098(3) Uani 1 1 d . B 1
H8 H 0.5223 0.6982 0.1539 0.127 Uiso 1 1 calc R B 1
C9 C 0.4226(6) 0.7129(7) 0.1463(3) 0.088(3) Uani 1 1 d . B 1
H9 H 0.4524 0.7691 0.1385 0.114 Uiso 1 1 calc R B 1
C10 C 0.3417(6) 0.6763(6) 0.1489(3) 0.069(2) Uani 1 1 d . B 1
H10 H 0.3155 0.7066 0.1427 0.090 Uiso 1 1 calc R B 1
C11 C 0.2951(7) 0.5916(7) 0.1612(3) 0.071(3) Uani 1 1 d . B 1
C12 C 0.1429(5) 0.6038(5) 0.0963(3) 0.067(2) Uani 1 1 d . B 1
H12 H 0.1510 0.6595 0.0959 0.087 Uiso 1 1 calc R B 1
C13 C 0.1955(6) 0.6001(6) 0.0463(3) 0.078(3) Uani 1 1 d . B 1
H13A H 0.2409 0.6547 0.0376 0.101 Uiso 1 1 calc R B 1
H13B H 0.2177 0.5654 0.0583 0.101 Uiso 1 1 calc R B 1
C14 C 0.1423(6) 0.5654(7) -0.0086(4) 0.083(3) Uani 1 1 d . B 1
H14 H 0.1763 0.5727 -0.0445 0.100 Uiso 1 1 calc R B 1
C15 C 0.0918(6) 0.6035(7) -0.0189(4) 0.088(3) Uani 1 1 d . B 1
H15A H 0.0619 0.5838 -0.0569 0.115 Uiso 1 1 calc R B 1
H15B H 0.1265 0.6627 -0.0216 0.115 Uiso 1 1 calc R B 1
C16 C 0.0332(5) 0.5818(6) 0.0327(4) 0.081(3) Uani 1 1 d . B 1
H16A H 0.0320 0.6305 0.0456 0.106 Uiso 1 1 calc R B 1
H16B H -0.0215 0.5418 0.0190 0.106 Uiso 1 1 calc R B 1
C17 C 0.0444(6) 0.4678(6) 0.0656(3) 0.080(3) Uani 1 1 d . B 1
H17A H -0.0138 0.4282 0.0624 0.104 Uiso 1 1 calc R B 1
H17B H 0.0677 0.4479 0.0959 0.104 Uiso 1 1 calc R B 1
C18 C 0.0860(7) 0.4749(8) 0.0038(4) 0.093(3) Uani 1 1 d . B 1
H18 H 0.0422 0.4557 -0.0268 0.111 Uiso 1 1 calc R B 1
C19 C 0.1173(7) 0.4216(9) 0.0003(5) 0.109(4) Uani 1 1 d . B 1
H19 H 0.1571 0.4303 0.0293 0.141 Uiso 1 1 calc R B 1
C20 C 0.0994(10) 0.3623(11) -0.0369(8) 0.173(7) Uani 1 1 d . B 1
H20A H 0.0602 0.3500 -0.0671 0.208 Uiso 1 1 calc R B 1
H20B H 0.1256 0.3315 -0.0338 0.208 Uiso 1 1 calc R B 1
C21 C 0.1975 0.0000 0.3333 0.158(9) Uani 1 2 d S . 1
H21A H 0.1782 -0.0046 0.3744 0.237 Uiso 0.50 1 calc PR . 1
H21B H 0.1576 -0.0457 0.3099 0.237 Uiso 0.50 1 calc PR . 1
H21C H 0.2057 0.0503 0.3158 0.237 Uiso 0.50 1 calc PR . 1
C22 C 0.3508(7) 0.0568(6) 0.4469(4) 0.087(3) Uani 1 1 d . . 1
H22 H 0.3038 0.0411 0.4740 0.113 Uiso 1 1 calc R . 1
C23 C 0.4178(6) 0.0662(5) 0.4853(4) 0.074(3) Uani 1 1 d . . 1
C24 C 0.4694(7) 0.0389(5) 0.4688(5) 0.086(3) Uani 1 1 d . . 1
H24 H 0.4614 0.0108 0.4323 0.112 Uiso 1 1 calc R . 1
C25 C 0.5341(9) 0.0532(8) 0.5067(7) 0.114(4) Uani 1 1 d . . 1
H25 H 0.5701 0.0360 0.4931 0.149 Uiso 1 1 calc R . 1
C26 C 0.5000(10) 0.1127(7) 0.5758(5) 0.099(4) Uani 1 1 d . . 1
C27 C 0.5156(13) 0.1484(9) 0.6324(8) 0.134(6) Uani 1 1 d . . 1
H27 H 0.5588 0.1520 0.6556 0.174 Uiso 1 1 calc R . 1
C28 C 0.4733(16) 0.1753(9) 0.6524(6) 0.157(8) Uani 1 1 d . . 1
H28 H 0.4874 0.2005 0.6904 0.204 Uiso 1 1 calc R . 1
C29 C 0.4014(14) 0.1713(8) 0.6216(6) 0.166(8) Uani 1 1 d . . 1
H29 H 0.3702 0.1919 0.6389 0.216 Uiso 1 1 calc R . 1
C30 C 0.3847(10) 0.1353(7) 0.5661(4) 0.122(5) Uani 1 1 d . . 1
H30 H 0.3403 0.1302 0.5437 0.159 Uiso 1 1 calc R . 1
C31 C 0.4340(7) 0.1056(5) 0.5421(4) 0.081(3) Uani 1 1 d . . 1
C32 C 0.3625(7) 0.1344(6) 0.4099(3) 0.090(3) Uani 1 1 d . . 1
H32 H 0.3120 0.1371 0.4130 0.108 Uiso 1 1 calc R . 1
C37 C 0.4603(7) 0.1403(5) 0.3357(3) 0.085(3) Uani 1 1 d . . 1
H37A H 0.4653 0.1231 0.2951 0.110 Uiso 1 1 calc R . 1
H37B H 0.4754 0.1112 0.3647 0.110 Uiso 1 1 calc R . 1
C38 C 0.5169(9) 0.2314(6) 0.3424(4) 0.116(5) Uani 1 1 d . . 1
H38 H 0.5264 0.2544 0.3012 0.150 Uiso 1 1 calc R . 1
C39 C 0.6001(16) 0.2603(10) 0.3696(6) 0.170(10) Uani 1 1 d . . 1
H39 H 0.6280 0.3121 0.3874 0.221 Uiso 1 1 calc R . 1
C40 C 0.6293(10) 0.2218(13) 0.3690(7) 0.155(7) Uani 1 1 d . . 1
H40A H 0.6021 0.1699 0.3513 0.186 Uiso 1 1 calc R . 1
H40B H 0.6810 0.2414 0.3863 0.186 Uiso 1 1 calc R . 1
O1 O 0.0896(3) 0.5465(4) 0.1946(2) 0.0728(16) Uani 1 1 d . B 1
O2 O 0.3264(4) -0.0077(3) 0.4053(2) 0.0771(18) Uani 1 1 d . . 1
N1 N 0.0554(4) 0.5476(4) 0.0851(3) 0.0659(19) Uani 1 1 d . B 1
N2 N 0.3015(10) 0.4677(9) 0.1794(3) 0.107(4) Uani 1 1 d . B 1
N3 N 0.3745(7) 0.1203(5) 0.3465(3) 0.093(3) Uani 1 1 d . . 1
N4 N 0.5481(9) 0.0872(7) 0.5573(7) 0.133(4) Uani 1 1 d . . 1
Al1 Al 0.0000 0.5388 0.1667 0.0676(11) Uani 1 2 d S . 1
Al2 Al 0.2935 0.0000 0.3333 0.0818(12) Uani 1 2 d S . 1
C33 C 0.4338(8) 0.2154(5) 0.4313(3) 0.115(5) Uani 1 1 d G . 1
H33A H 0.4143 0.2404 0.4606 0.138 Uiso 1 1 calc R . 1
H33B H 0.4742 0.2056 0.4514 0.138 Uiso 1 1 calc R . 1
C34 C 0.4730(8) 0.2724(6) 0.3791(3) 0.127(5) Uani 1 1 d G . 1
H34 H 0.5109 0.3292 0.3915 0.166 Uiso 1 1 calc R . 1
C35 C 0.4073(13) 0.2643(8) 0.3361(5) 0.168(8) Uani 1 1 d . . 1
H35A H 0.4321 0.3040 0.3035 0.218 Uiso 1 1 calc R . 1
H35B H 0.3695 0.2765 0.3577 0.218 Uiso 1 1 calc R . 1
C36 C 0.3593(10) 0.1769(7) 0.3090(4) 0.130(5) Uani 1 1 d . . 1
H36A H 0.3010 0.1585 0.3085 0.168 Uiso 1 1 calc R . 1
H36B H 0.3770 0.1773 0.2675 0.168 Uiso 1 1 calc R . 1
C54 C 0.3321(12) 0.2494(14) 0.1625(10) 0.233(10) Uiso 1 1 d D . .
H54A H 0.3371 0.2768 0.1240 0.279 Uiso 1 1 calc R . .
H54B H 0.3868 0.2637 0.1761 0.279 Uiso 1 1 calc R . .
C53 C 0.2833(17) 0.1629(15) 0.1549(13) 0.300(16) Uiso 1 1 d D . .
H53A H 0.3146 0.1367 0.1665 0.360 Uiso 1 1 calc R . .
H53B H 0.2674 0.1500 0.1126 0.360 Uiso 1 1 calc R . .
O4 O 0.2933(13) 0.2755(9) 0.2071(10) 0.305(10) Uiso 1 1 d D . .
C52 C 0.2113(14) 0.1329(9) 0.1924(11) 0.250(10) Uiso 1 1 d D . .
H52A H 0.2069 0.0896 0.2188 0.300 Uiso 1 1 calc R . .
H52B H 0.1625 0.1105 0.1671 0.300 Uiso 1 1 calc R . .
C51 C 0.2176(12) 0.2013(12) 0.2291(8) 0.301(8) Uiso 1 1 d D . .
H51A H 0.1697 0.2074 0.2231 0.362 Uiso 1 1 calc R . .
H51B H 0.2221 0.1922 0.2720 0.362 Uiso 1 1 calc R . .

loop_
_atom_site_aniso_label
_atom_site_aniso_U_11
_atom_site_aniso_U_22
_atom_site_aniso_U_33
_atom_site_aniso_U_23
_atom_site_aniso_U_13
_atom_site_aniso_U_12
C1 0.056(8) 0.086(8) 0.104(9) -0.018(4) -0.036(7) 0.028(4)
C2 0.052(5) 0.080(6) 0.060(5) -0.002(4) -0.008(4) 0.037(5)
C3 0.068(6) 0.068(7) 0.043(4) -0.010(4) -0.014(4) 0.038(5)
C4 0.119(8) 0.094(8) 0.055(5) -0.015(5) -0.029(5) 0.063(8)
C5 0.169(13) 0.121(10) 0.080(7) -0.002(6) -0.028(8) 0.102(11)
C6 0.121(11) 0.145(12) 0.051(5) -0.004(6) -0.006(5) 0.103(10)
C7 0.125(12) 0.218(17) 0.066(6) 0.011(8) 0.010(6) 0.136(12)
C8 0.087(8) 0.169(13) 0.078(7) 0.018(7) 0.013(6) 0.094(10)
C9 0.073(7) 0.113(8) 0.046(5) -0.016(5) 0.023(4) 0.022(7)
C10 0.086(8) 0.091(8) 0.041(4) -0.006(4) -0.004(4) 0.052(6)
C11 0.117(9) 0.112(9) 0.031(4) -0.014(4) -0.008(5) 0.091(9)
C12 0.071(6) 0.083(6) 0.047(5) -0.017(4) -0.019(4) 0.038(5)
C13 0.079(6) 0.098(7) 0.044(5) 0.007(4) -0.003(4) 0.035(5)
C14 0.078(6) 0.117(9) 0.055(5) 0.018(5) -0.004(5) 0.049(7)
C15 0.090(7) 0.124(8) 0.061(5) 0.024(5) -0.005(5) 0.062(7)
C16 0.067(6) 0.087(7) 0.084(6) -0.004(5) -0.025(5) 0.034(5)
C17 0.099(7) 0.091(7) 0.056(5) -0.001(5) -0.018(5) 0.053(6)
C18 0.116(9) 0.143(11) 0.048(5) -0.037(6) -0.028(5) 0.086(9)
C19 0.100(8) 0.156(11) 0.078(6) -0.056(7) -0.035(6) 0.070(8)
C20 0.168(14) 0.212(18) 0.197(15) -0.103(14) -0.101(12) 0.138(14)
C21 0.138(11) 0.23(3) 0.136(15) -0.046(17) -0.023(8) 0.115(13)
C22 0.130(9) 0.071(6) 0.050(5) -0.022(5) -0.004(5) 0.044(6)
C23 0.091(7) 0.060(6) 0.055(5) 0.010(4) -0.011(5) 0.027(6)
C24 0.088(8) 0.048(6) 0.096(7) 0.007(5) -0.016(7) 0.014(6)
C25 0.131(11) 0.082(8) 0.126(10) 0.023(8) 0.001(9) 0.051(8)
C26 0.149(11) 0.051(6) 0.075(8) 0.004(6) -0.035(8) 0.033(7)
C27 0.204(17) 0.080(10) 0.109(13) -0.011(9) -0.054(12) 0.064(10)
C28 0.28(2) 0.086(10) 0.047(7) 0.002(7) -0.043(11) 0.045(12)
C29 0.31(2) 0.092(9) 0.067(9) -0.006(7) 0.002(11) 0.077(12)
C30 0.194(14) 0.083(8) 0.048(6) -0.016(5) 0.015(7) 0.039(8)
C31 0.120(9) 0.040(5) 0.057(6) -0.003(4) -0.007(6) 0.019(5)
C32 0.147(9) 0.094(8) 0.044(5) -0.018(5) -0.010(5) 0.072(7)
C37 0.132(10) 0.063(6) 0.044(5) -0.014(4) -0.024(5) 0.037(6)
C38 0.183(12) 0.052(6) 0.047(5) -0.001(5) -0.017(7) 0.010(7)
C39 0.33(3) 0.143(14) 0.072(8) -0.066(9) -0.081(12) 0.147(19)
C40 0.125(11) 0.142(14) 0.120(12) -0.029(11) -0.026(9) 0.008(11)
O1 0.065(4) 0.096(4) 0.058(3) -0.002(3) -0.010(3) 0.041(3)
O2 0.103(5) 0.068(4) 0.053(3) -0.010(3) -0.002(3) 0.037(3)
N1 0.070(5) 0.074(5) 0.058(4) -0.006(3) -0.026(3) 0.039(4)
N2 0.181(12) 0.156(12) 0.055(5) 0.002(5) -0.003(6) 0.138(10)
N3 0.153(9) 0.085(6) 0.061(5) -0.014(4) -0.028(5) 0.076(6)
N4 0.176(12) 0.074(7) 0.133(10) -0.007(7) -0.058(9) 0.051(7)
Al1 0.066(2) 0.0726(18) 0.062(2) -0.0093(9) -0.0186(17) 0.0329(12)
Al2 0.092(2) 0.085(3) 0.066(2) -0.027(2) -0.0133(10) 0.0423(14)
C33 0.231(14) 0.049(6) 0.052(5) -0.012(5) -0.010(7) 0.060(8)
C34 0.226(15) 0.065(7) 0.058(6) -0.015(5) -0.038(7) 0.048(8)
C35 0.37(3) 0.100(9) 0.062(6) -0.011(6) -0.060(10) 0.137(13)
C36 0.266(17) 0.112(9) 0.057(5) -0.027(6) -0.055(8) 0.129(11)

loop_
_atom_type_symbol
_atom_type_description
_atom_type_scat_dispersion_real
_atom_type_scat_dispersion_imag
_atom_type_scat_source
C C 0.0033 0.0016 'International Tables Vol C Tables 4.2.6.8 and 6.1.1.4'
H H 0.0000 0.0000 'International Tables Vol C Tables 4.2.6.8 and 6.1.1.4'
O O 0.0106 0.0060 'International Tables Vol C Tables 4.2.6.8 and 6.1.1.4'
N N 0.0061 0.0033 'International Tables Vol C Tables 4.2.6.8 and 6.1.1.4'
Al Al 0.0645 0.0514 'International Tables Vol C Tables 4.2.6.8 and 6.1.1.4'

loop_
_geom_angle_atom_site_label_1
_geom_angle_atom_site_label_2
_geom_angle_atom_site_label_3
_geom_angle
_geom_angle_site_symmetry_1
_geom_angle_site_symmetry_3
Al1 C1 H1A 109.5 . .
Al1 C1 H1B 109.5 . .
H1A C1 H1B 109.5 . .
Al1 C1 H1C 109.5 . .
H1A C1 H1C 109.5 . .
H1B C1 H1C 109.5 . .
O1 C2 C3 112.0(7) . .
O1 C2 C12 110.1(6) . .
C3 C2 C12 115.2(6) . .
O1 C2 H2 106.4 . .
C3 C2 H2 106.2 . .
C12 C2 H2 106.3 . .
C4 C3 C11 118.9(9) . .
C4 C3 C2 120.0(9) . .
C11 C3 C2 121.1(8) . .
C3 C4 C5 118.0(12) . .
C3 C4 H4 121.0 . .
C5 C4 H4 121.1 . .
N2 C5 C4 125.9(13) . .
N2 C5 H5 117.2 . .
C4 C5 H5 116.9 . .
C7 C6 N2 117.9(13) . .
C7 C6 C11 120.7(13) . .
N2 C6 C11 121.3(12) . .
C8 C7 C6 120.6(12) . .
C8 C7 H7 119.7 . .
C6 C7 H7 119.7 . .
C7 C8 C9 119.5(11) . .
C7 C8 H8 120.2 . .
C9 C8 H8 120.3 . .
C10 C9 C8 122.4(11) . .
C10 C9 H9 118.8 . .
C8 C9 H9 118.8 . .
C9 C10 C11 120.0(9) . .
C9 C10 H10 120.0 . .
C11 C10 H10 119.9 . .
C3 C11 C10 125.4(8) . .
C3 C11 C6 118.0(10) . .
C10 C11 C6 116.6(11) . .
N1 C12 C13 111.8(6) . .
N1 C12 C2 106.5(6) . .
C13 C12 C2 117.7(7) . .
N1 C12 H12 106.7 . .
C13 C12 H12 106.7 . .
C2 C12 H12 106.7 . .
C14 C13 C12 107.5(7) . .
C14 C13 H13A 110.2 . .
C12 C13 H13A 110.2 . .
C14 C13 H13B 110.2 . .
C12 C13 H13B 110.2 . .
H13A C13 H13B 108.6 . .
C15 C14 C13 111.6(9) . .
C15 C14 C18 108.5(8) . .
C13 C14 C18 106.6(7) . .
C15 C14 H14 109.9 . .
C13 C14 H14 110.2 . .
C18 C14 H14 110.1 . .
C14 C15 C16 108.6(7) . .
C14 C15 H15A 110.0 . .
C16 C15 H15A 110.0 . .
C14 C15 H15B 109.9 . .
C16 C15 H15B 110.1 . .
H15A C15 H15B 108.3 . .
N1 C16 C15 112.5(7) . .
N1 C16 H16A 109.1 . .
C15 C16 H16A 108.9 . .
N1 C16 H16B 109.2 . .
C15 C16 H16B 109.1 . .
H16A C16 H16B 107.9 . .
N1 C17 C18 111.3(8) . .
N1 C17 H17A 109.4 . .
C18 C17 H17A 109.4 . .
N1 C17 H17B 109.4 . .
C18 C17 H17B 109.3 . .
H17A C17 H17B 108.0 . .
C19 C18 C14 119.2(10) . .
C19 C18 C17 111.3(9) . .
C14 C18 C17 107.2(8) . .
C19 C18 H18 106.1 . .
C14 C18 H18 106.1 . .
C17 C18 H18 106.1 . .
C20 C19 C18 129.4(11) . .
C20 C19 H19 115.3 . .
C18 C19 H19 115.2 . .
C19 C20 H20A 120.1 . .
C19 C20 H20B 119.9 . .
H20A C20 H20B 120.0 . .
Al2 C21 H21A 109.5 . .
Al2 C21 H21B 109.5 . .
H21A C21 H21B 109.5 . .
Al2 C21 H21C 109.5 . .
H21A C21 H21C 109.5 . .
H21B C21 H21C 109.5 . .
O2 C22 C23 111.9(8) . .
O2 C22 C32 107.3(6) . .
C23 C22 C32 118.2(8) . .
O2 C22 H22 106.3 . .
C23 C22 H22 106.3 . .
C32 C22 H22 106.1 . .
C24 C23 C31 115.4(9) . .
C24 C23 C22 122.7(8) . .
C31 C23 C22 121.8(10) . .
C23 C24 C25 119.4(11) . .
C23 C24 H24 120.3 . .
C25 C24 H24 120.3 . .
N4 C25 C24 125.2(14) . .
N4 C25 H25 117.1 . .
C24 C25 H25 117.7 . .
N4 C26 C27 116.9(15) . .
N4 C26 C31 123.7(11) . .
C27 C26 C31 119.5(16) . .
C28 C27 C26 120.3(17) . .
C28 C27 H27 119.7 . .
C26 C27 H27 120.0 . .
C27 C28 C29 125.7(14) . .
C27 C28 H28 117.5 . .
C29 C28 H28 116.8 . .
C30 C29 C28 114.6(17) . .
C30 C29 H29 122.4 . .
C28 C29 H29 123.0 . .
C29 C30 C31 120.2(15) . .
C29 C30 H30 120.0 . .
C31 C30 H30 119.9 . .
C26 C31 C30 119.8(11) . .
C26 C31 C23 118.2(11) . .
C30 C31 C23 122.0(11) . .
N3 C32 C33 109.9(8) . .
N3 C32 C22 106.6(7) . .
C33 C32 C22 114.3(7) . .
N3 C32 H32 108.6 . .
C33 C32 H32 108.8 . .
C22 C32 H32 108.5 . .
N3 C37 C38 109.5(10) . .
N3 C37 H37A 109.8 . .
C38 C37 H37A 109.9 . .
N3 C37 H37B 109.8 . .
C38 C37 H37B 109.5 . .
H37A C37 H37B 108.3 . .
C39 C38 C37 117.7(12) . .
C39 C38 C34 108.7(9) . .
C37 C38 C34 110.9(10) . .
C39 C38 H38 106.4 . .
C37 C38 H38 106.1 . .
C34 C38 H38 106.4 . .
C40 C39 C38 121.9(16) . .
C40 C39 H39 119.0 . .
C38 C39 H39 119.1 . .
C39 C40 H40A 120.1 . .
C39 C40 H40B 119.9 . .
H40A C40 H40B 120.0 . .
C2 O1 Al1 120.8(5) . .
C22 O2 Al2 120.0(5) . .
C12 N1 C17 108.6(6) . .
C12 N1 C16 106.0(6) . .
C17 N1 C16 106.8(6) . .
C12 N1 Al1 104.8(4) . .
C17 N1 Al1 111.6(5) . .
C16 N1 Al1 118.5(5) . .
C5 N2 C6 117.8(11) . .
C36 N3 C32 107.3(8) . .
C36 N3 C37 107.7(9) . .
C32 N3 C37 110.8(7) . .
C36 N3 Al2 114.6(7) . .
C32 N3 Al2 104.0(6) . .
C37 N3 Al2 112.2(5) . .
C25 N4 C26 118.0(13) . .
O1 Al1 O1 132.5(4) . 5
O1 Al1 N1 89.4(3) . 5
O1 Al1 N1 82.5(2) 5 5
O1 Al1 N1 82.5(2) . .
O1 Al1 N1 89.4(3) 5 .
N1 Al1 N1 159.9(4) 5 .
O1 Al1 C1 113.8(2) . .
O1 Al1 C1 113.8(2) 5 .
N1 Al1 C1 100.06(18) 5 .
N1 Al1 C1 100.06(18) . .
O2 Al2 O2 133.0(4) 4 .
O2 Al2 C21 113.5(2) 4 .
O2 Al2 C21 113.5(2) . .
O2 Al2 N3 82.0(3) 4 4
O2 Al2 N3 89.1(3) . 4
C21 Al2 N3 101.2(3) . 4
O2 Al2 N3 89.1(3) 4 .
O2 Al2 N3 82.0(3) . .
C21 Al2 N3 101.2(3) . .
N3 Al2 N3 157.5(6) 4 .
C34 C33 C32 110.7(7) . .
C34 C33 H33A 109.2 . .
C32 C33 H33A 109.4 . .
C34 C33 H33B 109.3 . .
C32 C33 H33B 110.0 . .
H33A C33 H33B 108.2 . .
C33 C34 C35 109.0(11) . .
C33 C34 C38 103.4(9) . .
C35 C34 C38 103.4(8) . .
C33 C34 H34 112.8 . .
C35 C34 H34 113.0 . .
C38 C34 H34 113.0 . .
C34 C35 C36 111.3(9) . .
C34 C35 H35A 109.5 . .
C36 C35 H35A 110.0 . .
C34 C35 H35B 108.8 . .
C36 C35 H35B 109.1 . .
H35A C35 H35B 108.1 . .
N3 C36 C35 109.2(8) . .
N3 C36 H36A 109.9 . .
C35 C36 H36A 110.2 . .
N3 C36 H36B 109.8 . .
C35 C36 H36B 109.4 . .
H36A C36 H36B 108.3 . .
C53 C54 O4 108.7(9) . .
C53 C54 H54A 110.2 . .
O4 C54 H54A 110.1 . .
C53 C54 H54B 110.1 . .
O4 C54 H54B 109.5 . .
H54A C54 H54B 108.3 . .
C54 C53 C52 108.9(9) . .
C54 C53 H53A 109.7 . .
C52 C53 H53A 110.2 . .
C54 C53 H53B 109.6 . .
C52 C53 H53B 110.2 . .
H53A C53 H53B 108.3 . .
C54 O4 C51 108.1(8) . .
C53 C52 C51 108.9(8) . .
C53 C52 H52A 109.6 . .
C51 C52 H52A 110.0 . .
C53 C52 H52B 109.7 . .
C51 C52 H52B 110.4 . .
H52A C52 H52B 108.3 . .
O4 C51 C52 105.2(6) . .
O4 C51 H51A 110.7 . .
C52 C51 H51A 110.4 . .
O4 C51 H51B 110.7 . .
C52 C51 H51B 110.9 . .
H51A C51 H51B 109.0 . .

loop_
_geom_bond_atom_site_label_1
_geom_bond_atom_site_label_2
_geom_bond_distance
_geom_bond_site_symmetry_2
C1 Al1 2.12139(12) .
C1 H1A 0.9800 .
C1 H1B 0.9800 .
C1 H1C 0.9800 .
C2 O1 1.376(10) .
C2 C3 1.494(12) .
C2 C12 1.607(11) .
C2 H2 1.0000 .
C3 C4 1.371(13) .
C3 C11 1.421(13) .
C4 C5 1.444(17) .
C4 H4 0.9500 .
C5 N2 1.289(17) .
C5 H5 0.9500 .
C6 C7 1.384(18) .
C6 N2 1.369(15) .
C6 C11 1.469(14) .
C7 C8 1.363(18) .
C7 H7 0.9500 .
C8 C9 1.426(15) .
C8 H8 0.9500 .
C9 C10 1.347(13) .
C9 H9 0.9500 .
C10 C11 1.437(13) .
C10 H10 0.9500 .
C12 N1 1.495(10) .
C12 C13 1.533(12) .
C12 H12 1.0000 .
C13 C14 1.523(12) .
C13 H13A 0.9900 .
C13 H13B 0.9900 .
C14 C15 1.494(14) .
C14 C18 1.544(15) .
C14 H14 1.0000 .
C15 C16 1.521(13) .
C15 H15A 0.9900 .
C15 H15B 0.9900 .
C16 N1 1.508(10) .
C16 H16A 0.9900 .
C16 H16B 0.9900 .
C17 N1 1.502(11) .
C17 C18 1.572(13) .
C17 H17A 0.9900 .
C17 H17B 0.9900 .
C18 C19 1.423(16) .
C18 H18 1.0000 .
C19 C20 1.313(17) .
C19 H19 0.9500 .
C20 H20A 0.9500 .
C20 H20B 0.9500 .
C21 Al2 1.84130(10) .
C21 H21A 0.9800 .
C21 H21B 0.9800 .
C21 H21C 0.9800 .
C22 O2 1.428(10) .
C22 C23 1.482(14) .
C22 C32 1.617(13) .
C22 H22 1.0000 .
C23 C24 1.381(14) .
C23 C31 1.435(13) .
C24 C25 1.414(17) .
C24 H24 0.9500 .
C25 N4 1.269(16) .
C25 H25 0.9500 .
C26 N4 1.310(18) .
C26 C27 1.40(2) .
C26 C31 1.421(17) .
C27 C28 1.24(2) .
C27 H27 0.9500 .
C28 C29 1.51(3) .
C28 H28 0.9500 .
C29 C30 1.382(16) .
C29 H29 0.9500 .
C30 C31 1.431(18) .
C30 H30 0.9500 .
C32 N3 1.487(11) .
C32 C33 1.546(15) .
C32 H32 1.0000 .
C37 N3 1.510(14) .
C37 C38 1.535(13) .
C37 H37A 0.9900 .
C37 H37B 0.9900 .
C38 C39 1.53(3) .
C38 C34 1.631(19) .
C38 H38 1.0000 .
C39 C40 1.13(2) .
C39 H39 0.9500 .
C40 H40A 0.9500 .
C40 H40B 0.9500 .
O1 Al1 1.765(5) .
O2 Al2 1.767(5) .
N1 Al1 2.080(7) .
N3 C36 1.515(13) .
N3 Al2 2.059(9) .
Al1 O1 1.765(5) 5
Al1 N1 2.079(7) 5
Al2 O2 1.767(5) 4
Al2 N3 2.059(9) 4
C33 C34 1.5212 .
C33 H33A 0.9900 .
C33 H33B 0.9900 .
C34 C35 1.53(2) .
C34 H34 1.0000 .
C35 C36 1.577(17) .
C35 H35A 0.9900 .
C35 H35B 0.9900 .
C36 H36A 0.9900 .
C36 H36B 0.9900 .
C54 C53 1.451(10) .
C54 O4 1.477(10) .
C54 H54A 0.9900 .
C54 H54B 0.9900 .
C53 C52 1.467(10) .
C53 H53A 0.9900 .
C53 H53B 0.9900 .
O4 C51 1.520(9) .
C52 C51 1.502(9) .
C52 H52A 0.9900 .
C52 H52B 0.9900 .
C51 H51A 0.9900 .
C51 H51B 0.9900 .
